data_2101400
loop_
_publ_author_name
'Wharf, I.'
'Simard, M. G.'

_publ_section_title
;
 Studies in aryltin chemistry. IX. Structures of
 tetra(<i>m</i>-methoxyphenyl)tin(IV) and
 tetra(<i>o</i>-methoxyphenyl)tin(IV)
;
_journal_issue 6
_journal_name_full 'Acta Crystallographica Section B'
_journal_page_first 973
_journal_page_last 980
_journal_paper_doi 10.1107/S0108768195003636
_journal_volume 51
_journal_year 1995
_chemical_formula_moiety 'C28 H28 O4 Sn1'
_chemical_formula_sum 'C28 H28 O4 Sn'
_chemical_formula_weight 547.22
_space_group_IT_number 2
_symmetry_cell_setting triclinic
_symmetry_space_group_name_Hall '-P 1'
_symmetry_space_group_name_H-M 'P -1'
_atom_type_scat_source
;Cromer & Mann (1968) for non-H atoms and Stewart, Davidson,
& Simpson (1965) for H atoms
;
_cell_angle_alpha 77.72(3)
_cell_angle_beta 78.52(5)
_cell_angle_gamma 81.70(4)
_cell_formula_units_Z 4
_cell_length_a 9.145(6)
_cell_length_b 16.562(5)
_cell_length_c 18.010(8)
_cell_measurement_reflns_used 25
_cell_measurement_temperature 290
_cell_measurement_theta_max 48.0
_cell_measurement_theta_min 44.0
_cell_volume 2597(2)
_diffrn_measurement_device Enraf-Nonius
_diffrn_measurement_method w/2\q
_diffrn_radiation_type CuK\a
_diffrn_radiation_wavelength 1.54056
_diffrn_reflns_av_R_equivalents 0.023
_diffrn_reflns_limit_h_max 11
_diffrn_reflns_limit_h_min -10
_diffrn_reflns_limit_k_max 20
_diffrn_reflns_limit_k_min 0
_diffrn_reflns_limit_l_max 21
_diffrn_reflns_limit_l_min -21
_diffrn_reflns_number 19394
_diffrn_reflns_theta_max 140.0
_diffrn_standards_decay_% +-0.7
_diffrn_standards_interval_time 60
_diffrn_standards_number 4
_exptl_absorpt_coefficient_mu 8.24
_exptl_absorpt_correction_T_max 0.51
_exptl_absorpt_correction_T_min 0.13
_exptl_absorpt_correction_type 'gaussian integration (10 x 10 x 10)'
_exptl_crystal_colour white
_exptl_crystal_density_diffrn 1.399
_exptl_crystal_description parallelepiped
_exptl_crystal_size_max '0.38 (100,\=100)'
_exptl_crystal_size_mid '0.19 (0\=10,011)'
_exptl_crystal_size_min '0.11 (001,00\=1)'
_refine_diff_density_max 0.55
_refine_diff_density_min -0.65
_refine_ls_extinction_coef 1.136(18)
_refine_ls_extinction_method 'Zachariasen (1967)'
_refine_ls_goodness_of_fit_obs 1.64
_refine_ls_number_parameters 820
_refine_ls_number_reflns 6993
_refine_ls_R_factor_obs 0.037
_refine_ls_shift/esd_max 0.19
_refine_ls_structure_factor_coef F
_refine_ls_weighting_details 'w = 1/[\s^2^(F) + 0.0001F^2^]'
_refine_ls_weighting_scheme calc
_refine_ls_wR_factor_obs 0.038
_reflns_number_observed 6993
_reflns_number_total 9862
_reflns_observed_criterion I>=3\s(I)
_cod_data_source_file bk1035.cif
_cod_data_source_block bk1035b
_cod_depositor_comments
;
The following automatic conversions were performed:

'_refine_ls_weighting_scheme' value 'w = 1/[\s^2^(F) + 0.0001F^2^]'
was changed to 'calc'. New tag '_refine_ls_weighting_details' was
created. The value of the new tag was set to 'w = 1/[\s^2^(F) +
0.0001F^2^]'.

Automatic conversion script
Id: cif_fix_values 3143 2015-03-26 13:38:13Z robertas 
;
_cod_original_formula_sum 'C28 H28 O4 Sn1'
_cod_database_code 2101400

loop_
_symmetry_equiv_pos_as_xyz
x,y,z
-x,-y,-z

loop_
_atom_site_label
_atom_site_fract_x
_atom_site_fract_y
_atom_site_fract_z
Sn(1) .74340(4) .72091(2) .79710(2)
Sn(2) .99341(4) .77425(2) .30005(2)
O(11) .9163(4) .5461(2) .8346(2)
O(12) .9227(4) .8654(2) .7133(2)
O(13) .5938(4) .8110(2) .9300(2)
O(14) .5056(4) .6737(2) .7148(2)
O(21) 1.1486(4) .6023(2) .3572(2)
O(22) 1.1769(4) .9072(2) .1942(2)
O(23) .8494(4) .8803(2) .4238(2)
O(24) .7555(4) .6970(2) .2410(2)
C(111) .9097(5) .6523(3) .7262(3)
C(112) .9673(5) .5718(3) .7566(3)
C(113) 1.0680(6) .5231(3) .7114(3)
C(114) 1.1138(6) .5558(3) .6345(3)
C(115) 1.0617(6) .6351(3) .6020(3)
C(116) .9596(6) .6826(3) .6482(3)
C(117) .9684(7) .4647(3) .8703(3)
C(121) .6721(6) .8409(3) .7327(3)
C(122) .7788(6) .8973(3) .7036(3)
C(123) .7369(7) .9789(3) .6682(3)
C(124) .5875(8) 1.0023(3) .6622(4)
C(125) .4830(7) .9491(4) .6901(4)
C(126) .5256(6) .8681(3) .7245(3)
C(127) 1.0321(8) .9189(4) .7012(4)
C(131) .8301(5) .7439(3) .8921(3)
C(132) .7394(6) .7895(3) .9434(3)
C(133) .7924(7) .8119(3) 1.0021(3)
C(134) .9392(8) .7870(4) 1.0103(4)
C(135) 1.0313(7) .7416(4) .9620(4)
C(136) .9788(6) .7204(3) .9026(4)
C(137) .4906(7) .8536(4) .9807(4)
C(141) .5516(5) .6529(3) .8416(3)
C(142) .4601(5) .6411(3) .7917(3)
C(143) .3342(6) .5976(3) .8195(3)
C(144) .3003(6) .5665(3) .8981(3)
C(145) .3869(6) .5765(3) .9478(3)
C(146) .5121(5) .6200(3) .9196(3)
C(147) .4021(8) .6832(5) .6640(4)
C(211) 1.1627(5) .6955(3) .2403(3)
C(212) 1.2117(5) .6177(3) .2802(3)
C(213) 1.3142(6) .5618(3) .2435(5)
C(214) 1.3704(6) .5854(3) .1655(3)
C(215) 1.3271(6) .6623(3) .1246(3)
C(216) 1.2234(5) .7169(3) .1620(3)
C(217) 1.1963(7) .5261(3) .4036(3)
C(221) .9273(5) .8797(3) .2161(3)
C(222) 1.0378(6) .9296(3) .1734(3)
C(223) 1.0063(7) .9971(3) .1166(3)
C(224) .8618(8) 1.0148(4) .1029(4)
C(225) .7496(7) .9683(4) .1442(4)
C(226) .7837(6) .8997(3) .2002(3)
C(227) 1.2965(7) .9535(4) .1534(4)
C(231) 1.0835(6) .8094(3) .3878(3)
C(232) .9920(6) .8558(3) .4388(3)
C(233) 1.0451(6) .8751(3) .4995(3)
C(234) 1.1920(7) .8482(3) .5088(3)
C(235) 1.2859(6) .8037(3) .4584(3)
C(236) 1.2318(6) .7836(3) .3987(3)
C(237) .7376(7) .9103(4) .4813(4)
C(241) .8062(5) .7073(3) .3597(3)
C(242) .7150(5) .6798(3) .3198(3)
C(243) .5920(6) .6362(3) .3587(3)
C(244) .5655(6) .6198(3) .4380(4)
C(245) .6560(7) .6452(3) .4789(3)
C(246) .7759(6) .6887(3) .4396(3)
C(247) .6587(8) .6782(4) .1954(4)
H(113) 1.105(5) .470(3) .733(2)
H(114) 1.183(5) .524(3) .603(2)
H(115) 1.093(5) .656(3) .548(2)
H(116) .923(5) .737(2) .626(2)
H(117A) .928(5) .456(3) .925(3)
H(117B) 1.081(5) .458(3) .867(3)
H(117C) .944(5) .422(3) .847(3)
H(123) .808(5) 1.016(3) .649(3)
H(124) .558(6) 1.059(3) .636(3)
H(125) .373(6) .968(3) .687(3)
H(126) .448(5) .828(3) .747(3)
H(127A) 1.126(6) .886(3) .714(3)
H(127B) 1.005(6) .960(3) .732(3)
H(127C) 1.054(6) .947(3) .648(3)
H(133) .726(5) .843(3) 1.037(3)
H(134) .977(5) .800(3) 1.052(3)
H(135) 1.132(6) .724(3) .968(3)
H(136) 1.043(5) .688(3) .868(3)
H(137A) .397(6) .862(3) .964(3)
H(226) .703(5) .869(2) .232(2)
H(227A) 1.388(6) .929(3) .176(3)
H(227B) 1.318(5) .950(3) .098(3)
H(227C) 1.276(6) 1.010(3) .157(3)
H(233) .979(5) .907(3) .535(2)
H(234) 1.231(5) .860(3) .551(3)
H(235) 1.384(5) .787(3) .464(3)
H(236) 1.295(5) .754(2) .363(2)
H(237A) .643(6) .925(3) .462(3)
H(237B) .726(6) .869(3) .527(3)
H(237C) .763(6) .960(3) .495(3)
H(243) .531(5) .615(3) .330(2)
H(244) .482(5) .592(3) .466(3)
H(245) .634(5) .634(3) .534(3)
H(246) .837(5) .709(2) .469(2)
H(247A) .705(6) .693(3) .140(3)
H(247B) .650(6) .618(3) .207(3)
H(247C) .558(6) .714(3) .205(3)
H(137B) .524(6) .906(3) .982(3)
H(137C) .481(6) .823(3) 1.033(3)
H(143) .272(5) .588(2) .786(2)
H(144) .214(5) .537(2) .918(2)
H(145) .361(5) .555(2) 1.001(2)
H(146) .573(4) .628(2) .953(2)
H(147A) .444(6) .708(3) .614(3)
H(147B) .314(6) .717(3) .681(3)
H(147C) .370(6) .629(3) .662(3)
H(213) 1.349(5) .508(2) .275(2)
H(214) 1.441(5) .548(3) .140(2)
H(215) 1.366(5) .679(2) .071(2)
H(216) 1.193(4) .770(2) .134(2)
H(217A) 1.145(5) .524(3) .457(3)
H(217B) 1.179(5) .480(3) .384(3)
H(217C) 1.306(5) .522(3) .404(3)
H(223) 1.080(5) 1.029(3) .088(3)
H(224) .838(5) 1.061(3) .064(3)
H(225) .646(5) .980(3) .133(3)

loop_
_geom_angle_atom_site_label_1
_geom_angle_atom_site_label_2
_geom_angle_atom_site_label_3
_geom_angle
_geom_angle_publ_flag
C(111) Sn(1) C(121) 111.2(2) yes
C(111) Sn(1) C(131) 111.2(2) yes
C(111) Sn(1) C(141) 110.0(2) yes
C(121) Sn(1) C(131) 106.6(2) yes
C(121) Sn(1) C(141) 108.9(2) yes
C(131) Sn(1) C(141) 108.9(2) yes
C(112) O(11) C(117) 118.1(4) yes
C(122) O(12) C(127) 119.5(5) yes
C(132) O(13) C(137) 119.1(5) yes
C(142) O(14) C(147) 118.5(4) yes
C(211) Sn(2) C(221) 107.6(2) yes
C(211) Sn(2) C(231) 108.7(2) yes
C(211) Sn(2) C(241) 110.7(2) yes
C(221) Sn(2) C(231) 112.4(2) yes
C(221) Sn(2) C(241) 111.8(2) yes
C(231) Sn(2) C(241) 105.6(2) yes
C(212) O(21) C(217) 118.3(4) yes
C(222) O(22) C(227) 118.5(4) yes
C(232) O(23) C(237) 119.1(4) yes
C(242) O(24) C(247) 118.4(4) yes
Sn(1) C(111) C(112) 120.0(3) no
Sn(1) C(111) C(116) 122.8(3) no
Sn(1) C(121) C(122) 117.9(4) no
Sn(1) C(121) C(126) 124.1(4) no
Sn(1) C(131) C(132) 119.5(4) no
Sn(1) C(131) C(136) 123.4(4) no
Sn(1) C(141) C(142) 120.2(3) no
Sn(1) C(141) C(146) 122.2(3) no
Sn(2) C(211) C(212) 119.0(3) no
Sn(2) C(211) C(216) 123.3(3) no
Sn(2) C(221) C(222) 118.0(3) no
Sn(2) C(221) C(226) 124.0(3) no
Sn(2) C(231) C(232) 120.1(4) no
Sn(2) C(231) C(236) 121.9(3) no
Sn(2) C(241) C(242) 121.2(3) no
Sn(2) C(241) C(246) 120.7(4) no
O(11) C(112) C(111) 114.3(4) no
O(11) C(112) C(113) 123.8(4) no
O(12) C(122) C(121) 114.4(4) no
O(12) C(122) C(123) 124.9(5) no
O(13) C(132) C(131) 114.3(4) no
O(13) C(132) C(133) 123.6(5) no
O(14) C(142) C(141) 115.3(4) no
O(14) C(142) C(143) 123.6(4) no
O(21) C(212) C(211) 114.0(4) no
O(21) C(212) C(213) 124.3(4) no
O(22) C(222) C(221) 114.5(4) no
O(22) C(222) C(223) 123.6(4) no
O(23) C(232) C(231) 114.8(4) no
O(23) C(232) C(233) 123.9(4) no
O(24) C(242) C(241) 115.0(4) no
O(24) C(242) C(243) 123.7(4) no
C(112) C(111) C(116) 117.1(4) no
C(111) C(112) C(113) 121.9(4) no
C(112) C(113) C(114) 118.8(4) no
C(113) C(114) C(115) 121.6(4) no
C(114) C(115) C(116) 118.7(5) no
C(111) C(116) C(115) 121.9(5) no
C(122) C(121) C(126) 117.7(4) no
C(121) C(122) C(123) 120.7(5) no
C(122) C(123) C(124) 118.5(5) no
C(123) C(124) C(125) 121.7(5) no
C(124) C(125) C(126) 119.5(6) no
C(121) C(126) C(125) 121.8(5) no
C(132) C(131) C(136) 117.0(4) no
C(131) C(132) C(133) 122.1(5) no
C(132) C(133) C(134) 118.7(5) no
C(133) C(134) C(135) 121.1(5) no
C(134) C(135) C(136) 120.1(6) no
C(131) C(136) C(135) 121.0(5) no
C(142) C(141) C(146) 117.6(4) no
C(141) C(142) C(143) 121.1(4) no
C(142) C(143) C(144) 118.6(4) no
C(143) C(144) C(145) 121.7(5) no
C(144) C(145) C(146) 119.3(5) no
C(141) C(146) C(145) 121.7(4) no
C(212) C(211) C(216) 117.7(4) no
C(211) C(212) C(213) 121.7(4) no
C(212) C(213) C(214) 118.5(4) no
C(213) C(214) C(215) 121.4(4) no
C(214) C(215) C(216) 119.3(4) no
C(211) C(216) C(215) 121.4(4) no
C(222) C(221) C(226) 117.9(4) no
C(221) C(222) C(223) 121.9(5) no
C(222) C(223) C(224) 118.2(5) no
C(223) C(224) C(225) 121.8(5) no
C(224) C(225) C(226) 119.3(5) no
C(221) C(226) C(225) 120.9(5) no
C(232) C(231) C(236) 118.0(4) no
C(231) C(232) C(233) 121.3(5) no
C(232) C(233) C(234) 119.2(5) no
C(233) C(234) C(235) 120.8(5) no
C(234) C(235) C(236) 119.7(5) no
C(231) C(236) C(235) 120.9(5) no
C(242) C(241) C(246) 118.1(4) no
C(241) C(242) C(243) 121.3(5) no
C(242) C(243) C(244) 118.6(5) no
C(243) C(244) C(245) 121.2(5) no
C(244) C(245) C(246) 119.4(5) no
C(241) C(246) C(245) 121.4(5) no
C(112) C(113) H(113) 120(3) no
C(114) C(113) H(113) 121(3) no
C(113) C(114) H(114) 120(3) no
C(115) C(114) H(114) 118(3) no
C(114) C(115) H(115) 120(3) no
C(116) C(115) H(115) 120(3) no
C(111) C(116) H(116) 119(3) no
C(115) C(116) H(116) 119(3) no
O(11) C(117) H(117A) 109(3) no
O(11) C(117) H(117B) 112(2) no
O(11) C(117) H(117C) 112(3) no
C(132) C(133) H(133) 119(3) no
C(134) C(133) H(133) 121(3) no
C(133) C(134) H(134) 119(3) no
C(135) C(134) H(134) 118(3) no
C(134) C(135) H(135) 120(3) no
C(136) C(135) H(135) 119(3) no
C(131) C(136) H(136) 118(3) no
C(135) C(136) H(136) 120(3) no
O(13) C(137) H(137A) 108(3) no
O(13) C(137) H(137B) 110(3) no
O(13) C(137) H(137C) 111(3) no
C(142) C(143) H(143) 121(3) no
C(144) C(143) H(143) 119(3) no
C(143) C(144) H(144) 119(3) no
C(145) C(144) H(144) 118(3) no
C(144) C(145) H(145) 119(3) no
C(146) C(145) H(145) 120(3) no
C(141) C(146) H(146) 118(2) no
C(145) C(146) H(146) 121(2) no
O(14) C(147) H(147A) 110(3) no
O(14) C(147) H(147B) 110(3) no
O(14) C(147) H(147C) 111(3) no
C(212) C(213) H(213) 118(2) no
C(214) C(213) H(213) 123(2) no
C(213) C(214) H(214) 119(3) no
C(215) C(214) H(214) 119(3) no
C(214) C(215) H(215) 121(3) no
C(216) C(215) H(215) 119(3) no
C(211) C(216) H(216) 119(2) no
C(215) C(216) H(216) 120(2) no
O(21) C(217) H(217A) 109(3) no
O(21) C(217) H(217B) 111(3) no
O(21) C(217) H(217C) 110(3) no
C(222) C(223) H(223) 121(3) no
C(224) C(223) H(223) 120(3) no
C(223) C(224) H(224) 118(3) no
C(225) C(224) H(224) 119(3) no
C(224) C(225) H(225) 121(3) no
C(226) C(225) H(225) 119(3) no
C(221) C(226) H(226) 119(3) no
C(225) C(226) H(226) 119(3) no
O(22) C(227) H(227A) 107(3) no
O(22) C(227) H(227B) 111(3) no
O(22) C(227) H(227C) 111(3) no
C(232) C(233) H(233) 119(3) no
C(234) C(233) H(233) 120(3) no
C(233) C(234) H(234) 120(3) no
C(235) C(234) H(234) 118(3) no
C(234) C(235) H(235) 120(3) no
C(236) C(235) H(235) 119(3) no
C(231) C(236) H(236) 118(3) no
C(235) C(236) H(236) 120(3) no
O(23) C(237) H(237A) 108(3) no
O(23) C(237) H(237B) 110(3) no
O(23) C(237) H(237C) 112(3) no
C(242) C(243) H(243) 121(3) no
C(244) C(243) H(243) 120(3) no
C(243) C(244) H(244) 121(3) no
C(245) C(244) H(244) 117(3) no
C(244) C(245) H(245) 119(3) no
C(246) C(245) H(245) 120(3) no
C(241) C(246) H(246) 119(2) no
C(245) C(246) H(246) 120(2) no
O(24) C(247) H(247A) 108(3) no
O(24) C(247) H(247B) 110(3) no
O(24) C(247) H(247C) 108(3) no

loop_
_geom_bond_atom_site_label_1
_geom_bond_atom_site_label_2
_geom_bond_distance
_geom_bond_publ_flag
Sn(1) C(111) 2.140(5) yes
Sn(1) C(121) 2.160(5) yes
Sn(1) C(131) 2.146(5) yes
Sn(1) C(141) 2.148(5) yes
O(11) C(112) 1.383(6) yes
O(11) C(117) 1.422(6) yes
O(12) C(122) 1.376(7) yes
O(12) C(127) 1.385(7) yes
O(13) C(132) 1.382(6) yes
O(13) C(137) 1.400(7) yes
O(14) C(142) 1.377(6) yes
O(14) C(147) 1.413(7) yes
Sn(2) C(211) 2.146(4) yes
Sn(2) C(221) 2.154(4) yes
Sn(2) C(231) 2.137(4) yes
Sn(2) C(241) 2.151(5) yes
O(21) C(212) 1.376(6) yes
O(21) C(217) 1.420(6) yes
O(22) C(222) 1.375(6) yes
O(22) C(227) 1.417(7) yes
O(23) C(232) 1.372(6) yes
O(23) C(237) 1.420(7) yes
O(24) C(242) 1.371(6) yes
O(24) C(247) 1.426(7) yes
C(111) C(112) 1.400(6) no
C(111) C(116) 1.394(7) no
C(112) C(113) 1.389(7) no
C(113) C(114) 1.379(7) no
C(114) C(115) 1.377(8) no
C(115) C(116) 1.393(7) no
C(121) C(122) 1.396(7) no
C(121) C(126) 1.377(8) no
C(122) C(123) 1.401(7) no
C(123) C(124) 1.384(10) no
C(124) C(125) 1.343(9) no
C(125) C(126) 1.388(8) no
C(131) C(132) 1.387(7) no
C(131) C(136) 1.398(7) no
C(132) C(133) 1.384(7) no
C(133) C(134) 1.373(9) no
C(134) C(135) 1.355(10) no
C(135) C(136) 1.382(8) no
C(141) C(142) 1.402(6) no
C(141) C(146) 1.390(6) no
C(142) C(143) 1.398(7) no
C(143) C(144) 1.388(8) no
C(144) C(145) 1.357(8) no
C(145) C(146) 1.392(7) no
C(211) C(212) 1.395(6) no
C(211) C(216) 1.399(6) no
C(212) C(213) 1.392(7) no
C(213) C(214) 1.389(8) no
C(214) C(215) 1.375(7) no
C(215) C(216) 1.387(7) no
C(221) C(222) 1.399(7) no
C(221) C(226) 1.378(7) no
C(222) C(223) 1.385(7) no
C(223) C(224) 1.371(9) no
C(224) C(225) 1.371(9) no
C(225) C(226) 1.393(8) no
C(231) C(232) 1.394(6) no
C(231) C(236) 1.402(7) no
C(232) C(233) 1.391(7) no
C(233) C(234) 1.384(8) no
C(234) C(235) 1.377(8) no
C(235) C(236) 1.387(7) no
C(241) C(242) 1.380(7) no
C(241) C(246) 1.385(7) no
C(242) C(243) 1.408(7) no
C(243) C(244) 1.374(9) no
C(244) C(245) 1.372(9) no
C(245) C(246) 1.388(7) no
C(233) H(233) 0.97(4) no
C(234) H(234) 0.96(5) no
C(235) H(235) 0.92(5) no
C(236) H(236) 0.94(4) no
C(237) H(237A) 0.98(5) no
C(237) H(237B) 0.95(5) no
C(237) H(237C) 0.98(5) no
C(243) H(243) 0.97(4) no
C(244) H(244) 0.95(4) no
C(245) H(245) 0.95(5) no
C(246) H(246) 0.98(4) no
C(247) H(247A) 0.99(5) no
C(247) H(247B) 0.99(5) no
C(247) H(247C) 1.02(5) no
C(213) H(213) 0.99(4) no
C(214) H(214) 0.96(4) no
C(215) H(215) 0.95(4) no
C(216) H(216) 0.95(4) no
C(217) H(217A) 0.99(5) no
C(217) H(217B) 0.95(4) no
C(217) H(217C) 0.99(5) no
C(223) H(223) 0.92(4) no
C(224) H(224) 0.96(5) no
C(225) H(225) 0.99(5) no
C(226) H(226) 0.98(4) no
C(227) H(227A) 0.99(5) no
C(227) H(227B) 0.99(5) no
C(227) H(227C) 0.94(5) no
C(133) H(133) 0.96(4) no
C(134) H(134) 0.96(5) no
C(135) H(135) 0.95(5) no
C(136) H(136) 0.97(4) no
C(137) H(137A) 0.94(5) no
C(137) H(137B) 0.97(5) no
C(137) H(137C) 0.96(5) no
C(143) H(143) 0.95(4) no
C(144) H(144) 0.95(4) no
C(145) H(145) 0.95(4) no
C(146) H(146) 0.94(4) no
C(147) H(147A) 0.93(5) no
C(147) H(147B) 0.95(5) no
C(147) H(147C) 0.99(5) no
C(113) H(113) 0.93(4) no
C(114) H(114) 0.95(4) no
C(115) H(115) 0.96(4) no
C(116) H(116) 0.94(4) no
C(117) H(117A) 0.97(5) no
C(117) H(117B) 1.01(4) no
C(117) H(117C) 0.97(4) no
C(123) H(123) 0.93(4) no
C(124) H(124) 0.98(5) no
C(125) H(125) 1.02(5) no
C(126) H(126) 1.00(4) no
C(127) H(127A) 0.99(5) no
C(127) H(127B) 0.95(5) no
C(127) H(127C) 0.97(5) no

loop_
_geom_contact_atom_site_label_1
_geom_contact_atom_site_label_2
_geom_contact_distance
_geom_contact_publ_flag
Sn(1) O(11) 3.100(3) yes
Sn(1) O(12) 3.051(4) yes
Sn(1) O(13) 3.075(4) yes
Sn(1) O(14) 3.131(4) yes
Sn(2) O(21) 3.059(3) yes
Sn(2) O(22) 3.051(4) yes
Sn(2) O(23) 3.101(3) yes
Sn(2) O(24) 3.131(3) yes

loop_
_geom_torsion_atom_site_label_1
_geom_torsion_atom_site_label_2
_geom_torsion_atom_site_label_3
_geom_torsion_atom_site_label_4
_geom_torsion
_geom_torsion_publ_flag
C(117) O(11) C(112) C(111) 179.6(6) yes
C(127) O(12) C(122) C(121) -167.1(7) yes
C(137) O(13) C(132) C(131) 176.9(7) yes
C(147) O(14) C(142) C(141) -164.3(7) yes
C(217) O(21) C(212) C(211) -177.3(7) yes
C(227) O(22) C(222) C(221) 179.1(7) yes
C(237) O(23) C(232) C(231) 165.4(7) yes
C(247) O(24) C(242) C(241) -173.8(7) yes
C(117) O(11) C(112) C(113) -0.9(4) yes
C(127) O(12) C(122) C(123) 12.8(4) yes
C(137) O(13) C(132) C(133) -3.8(4) yes
C(147) O(14) C(142) C(143) 17.0(4) yes
C(217) O(21) C(212) C(213) 3.4(4) yes
C(227) O(22) C(222) C(223) -2.6(4) yes
C(237) O(23) C(232) C(233) -15.0(4) yes
C(247) O(24) C(242) C(243) 7.4(4) yes
